data_2108420
loop_
_publ_author_name
'Duros, Vasilios'
'Papatriantafyllopoulou, Constantina'
'Kitos, Alexandros A.'
'Tasiopoulos, Anastasios J.'
'Nastopoulos, Vassilios'

_publ_section_title
;
 Influence of ligand positional isomerism on the molecular and
 supramolecular structures of cobalt(II)-phenylimidazole complexes
;
_journal_coeditor_code AW5026SUP1
_journal_issue 4
_journal_name_full 'Acta Crystallographica Section B'
_journal_page_first
;
;
_journal_paper_doi 10.1107/S205252061900636X
_journal_volume 75
_journal_year 2019
_chemical_formula_moiety 'C18 H16 Cl2 Co N4'
_chemical_formula_sum 'C18 H16 Cl2 Co N4'
_chemical_formula_weight 418.18
_space_group_crystal_system orthorhombic
_space_group_IT_number 29
_space_group_name_Hall 'P 2c -2ac'
_space_group_name_H-M_alt 'P c a 21'
_symmetry_space_group_name_Hall 'P 2c -2ac'
_symmetry_space_group_name_H-M 'P c a 21'
_atom_sites_solution_hydrogens mixed
_atom_sites_solution_primary direct
_atom_sites_solution_secondary difmap
_audit_creation_method SHELXL-2014/7
_cell_angle_alpha 90
_cell_angle_beta 90
_cell_angle_gamma 90
_cell_formula_units_Z 8
_cell_length_a 14.8764(9)
_cell_length_b 8.9742(4)
_cell_length_c 26.8271(9)
_cell_measurement_reflns_used 6008
_cell_measurement_temperature 100(2)
_cell_measurement_theta_max 29.010
_cell_measurement_theta_min 3.031
_cell_volume 3581.5(3)
_computing_cell_refinement 'CrysAlisPro 1.171.38.43 (Rigaku OD, 2015)'
_computing_data_collection 'CrysAlisPro 1.171.38.43 (Rigaku OD, 2015)'
_computing_data_reduction 'CrysAlisPro 1.171.38.43 (Rigaku OD, 2015)'
_computing_molecular_graphics
;
PLATON (Spek, 2011); MERCURY (Bruno et al. 2002);
DIAMOND (Brandenburg, 2014); X-SEED (Barbour, 2001)
;
_computing_publication_material 'WINGX (Farrugia, 2012)'
_computing_structure_refinement 'SHELXL-2014/7 (Sheldrick, 2014)'
_computing_structure_solution 'SIR92 (Altomare et al., 1994)'
_diffrn_ambient_temperature 100(2)
_diffrn_detector_area_resol_mean 10.4223
_diffrn_measured_fraction_theta_full 0.997
_diffrn_measured_fraction_theta_max 0.990
_diffrn_measurement_device_type 'Oxford Diffraction SuperNova with Atlas CCD detector'
_diffrn_measurement_method '\w scans'
_diffrn_radiation_type MoK\a
_diffrn_radiation_wavelength 0.71073
_diffrn_reflns_av_R_equivalents 0.0295
_diffrn_reflns_av_unetI/netI 0.0366
_diffrn_reflns_Laue_measured_fraction_full 0.997
_diffrn_reflns_Laue_measured_fraction_max 0.990
_diffrn_reflns_limit_h_max 19
_diffrn_reflns_limit_h_min -12
_diffrn_reflns_limit_k_max 11
_diffrn_reflns_limit_k_min -9
_diffrn_reflns_limit_l_max 34
_diffrn_reflns_limit_l_min -31
_diffrn_reflns_number 11547
_diffrn_reflns_point_group_measured_fraction_full 0.998
_diffrn_reflns_point_group_measured_fraction_max 0.990
_diffrn_reflns_theta_full 25.242
_diffrn_reflns_theta_max 26.999
_diffrn_reflns_theta_min 3.037
_diffrn_source 'SuperNova (Mo) X-ray Source'
_exptl_absorpt_coefficient_mu 1.265
_exptl_absorpt_correction_T_max 1.0000
_exptl_absorpt_correction_T_min 0.6666
_exptl_absorpt_correction_type multi-scan
_exptl_absorpt_process_details
;
CrysAlisPro 1.171.38.43 (Rigaku Oxford Diffraction, 2015)
Empirical absorption correction using spherical harmonics,
 implemented in SCALE3 ABSPACK scaling algorithm.
;
_exptl_crystal_colour blue
_exptl_crystal_density_diffrn 1.551
_exptl_crystal_density_method 'not measured'
_exptl_crystal_description prism
_exptl_crystal_F_000 1704
_exptl_crystal_size_max 0.32
_exptl_crystal_size_mid 0.15
_exptl_crystal_size_min 0.15
_refine_diff_density_max 0.406
_refine_diff_density_min -0.285
_refine_diff_density_rms 0.057
_refine_ls_abs_structure_details
;
 Refined as an inversion twin.
;
_refine_ls_abs_structure_Flack 0.495(15)
_refine_ls_extinction_method none
_refine_ls_goodness_of_fit_ref 1.051
_refine_ls_hydrogen_treatment mixed
_refine_ls_matrix_type full
_refine_ls_number_parameters 464
_refine_ls_number_reflns 6080
_refine_ls_number_restraints 5
_refine_ls_restrained_S_all 1.050
_refine_ls_R_factor_all 0.0291
_refine_ls_R_factor_gt 0.0272
_refine_ls_shift/su_max 0.000
_refine_ls_shift/su_mean 0.000
_refine_ls_structure_factor_coef Fsqd
_refine_ls_weighting_details 'w=1/[\s^2^(Fo^2^)+(0.0333P)^2^+0.5291P] where P=(Fo^2^+2Fc^2^)/3'
_refine_ls_weighting_scheme calc
_refine_ls_wR_factor_gt 0.0660
_refine_ls_wR_factor_ref 0.0677
_reflns_Friedel_coverage 0.957
_reflns_Friedel_fraction_full 0.998
_reflns_Friedel_fraction_max 0.991
_reflns_number_gt 5795
_reflns_number_total 6080
_reflns_threshold_expression 'I > 2\s(I)'
_cod_data_source_file aw5026sup1.cif
_cod_data_source_block 1
_cod_database_code 2108420
_shelx_shelxl_version_number 2014/7
_shelx_space_group_comment
;
The symmetry employed for this shelxl refinement is uniquely defined
by the following loop, which should always be used as a source of
symmetry information in preference to the above space-group names.
They are only intended as comments.
;
_shelx_estimated_absorpt_t_min 0.688
_shelx_estimated_absorpt_t_max 0.833

loop_
_space_group_symop_operation_xyz
'x, y, z'
'-x, -y, z+1/2'
'-x+1/2, y, z+1/2'
'x+1/2, -y, z'

loop_
_atom_site_label
_atom_site_type_symbol
_atom_site_fract_x
_atom_site_fract_y
_atom_site_fract_z
_atom_site_U_iso_or_equiv
_atom_site_adp_type
_atom_site_occupancy
_atom_site_site_symmetry_order
_atom_site_calc_flag
_atom_site_refinement_flags_posn
_atom_site_refinement_flags_adp
C2A C 0.4731(3) 0.4790(4) 0.68182(15) 0.0143(8) Uani 1 1 d . .
C2B C 0.3825(2) 0.2020(4) 0.55021(14) 0.0146(7) Uani 1 1 d . .
C2C C 0.6418(3) 0.2780(4) 0.46363(14) 0.0159(8) Uani 1 1 d . .
C2D C 0.7237(3) 0.0203(4) 0.33211(15) 0.0150(8) Uani 1 1 d . .
C4A C 0.3852(3) 0.6551(4) 0.65507(14) 0.0173(8) Uani 1 1 d . .
H4A H 0.3348 0.7052 0.6432 0.021 Uiso 1 1 calc R U
C4B C 0.3486(3) 0.0478(4) 0.60959(13) 0.0174(8) Uani 1 1 d . .
H4B H 0.3314 0.0103 0.6405 0.021 Uiso 1 1 calc R U
C4C C 0.6262(3) 0.4257(4) 0.40016(14) 0.0181(8) Uani 1 1 d . .
H4C H 0.6128 0.4607 0.3684 0.022 Uiso 1 1 calc R U
C4D C 0.6410(3) -0.1637(4) 0.35724(15) 0.0190(8) Uani 1 1 d . .
H4D H 0.5921 -0.2187 0.3687 0.023 Uiso 1 1 calc R U
C5A C 0.4648(3) 0.7178(4) 0.66531(15) 0.0218(8) Uani 1 1 d . .
H5A H 0.4801 0.8177 0.6616 0.026 Uiso 1 1 calc R U
C5B C 0.3706(3) -0.0347(4) 0.56942(14) 0.0183(8) Uani 1 1 d . .
H5B H 0.3714 -0.1381 0.5674 0.022 Uiso 1 1 calc R U
C5C C 0.6597(3) 0.5074(4) 0.43737(14) 0.0207(8) Uani 1 1 d . .
H5C H 0.6739 0.6083 0.4363 0.025 Uiso 1 1 calc R U
C5D C 0.7228(3) -0.2188(4) 0.34705(15) 0.0215(9) Uani 1 1 d . .
H5D H 0.7410 -0.3175 0.3501 0.026 Uiso 1 1 calc R U
C6A C 0.5075(3) 0.3337(4) 0.69759(13) 0.0138(7) Uani 1 1 d . .
C6B C 0.3999(3) 0.3350(4) 0.52053(14) 0.0178(8) Uani 1 1 d . .
C6C C 0.6414(3) 0.1499(4) 0.49703(14) 0.0159(8) Uani 1 1 d . .
C6D C 0.7552(3) 0.1684(4) 0.31749(13) 0.0154(7) Uani 1 1 d . .
C7A C 0.4515(3) 0.2365(4) 0.72295(15) 0.0176(8) Uani 1 1 d . .
H7A H 0.3928 0.2642 0.7305 0.021 Uiso 1 1 calc R U
C7B C 0.4404(3) 0.4582(4) 0.54174(16) 0.0230(9) Uani 1 1 d . .
H7B H 0.4569 0.4564 0.5752 0.028 Uiso 1 1 calc R U
C7C C 0.6708(3) 0.0114(4) 0.48021(16) 0.0222(9) Uani 1 1 d . .
H7C H 0.6929 0.0009 0.4480 0.027 Uiso 1 1 calc R U
C7D C 0.6998(3) 0.2604(4) 0.28959(14) 0.0175(8) Uani 1 1 d . .
H7D H 0.6428 0.2281 0.2802 0.021 Uiso 1 1 calc R U
C8A C 0.4831(3) 0.0989(4) 0.73688(13) 0.0188(8) Uani 1 1 d . .
H8A H 0.4456 0.0327 0.7536 0.023 Uiso 1 1 calc R U
C8B C 0.4562(3) 0.5834(4) 0.51360(17) 0.0291(10) Uani 1 1 d . .
H8B H 0.4831 0.6663 0.5281 0.035 Uiso 1 1 calc R U
C8C C 0.6672(3) -0.1097(4) 0.51159(16) 0.0255(9) Uani 1 1 d . .
H8C H 0.6865 -0.2023 0.5004 0.031 Uiso 1 1 calc R U
C8D C 0.7296(3) 0.4011(4) 0.27574(14) 0.0191(8) Uani 1 1 d . .
H8D H 0.6924 0.4635 0.2573 0.023 Uiso 1 1 calc R U
C9A C 0.5704(3) 0.0588(4) 0.72612(14) 0.0210(8) Uani 1 1 d . .
H9A H 0.5914 -0.0349 0.7352 0.025 Uiso 1 1 calc R U
C9B C 0.4321(3) 0.5869(5) 0.46344(16) 0.0318(11) Uani 1 1 d . .
H9B H 0.4419 0.6722 0.4445 0.038 Uiso 1 1 calc R U
C9C C 0.6349(3) -0.0945(4) 0.55966(15) 0.0231(9) Uani 1 1 d . .
H9C H 0.6318 -0.1771 0.5806 0.028 Uiso 1 1 calc R U
C9D C 0.8142(3) 0.4483(4) 0.28920(13) 0.0195(8) Uani 1 1 d . .
H9D H 0.8341 0.5422 0.2796 0.023 Uiso 1 1 calc R U
C10A C 0.6266(3) 0.1567(4) 0.70200(14) 0.0201(8) Uani 1 1 d . .
H10A H 0.6858 0.1296 0.6954 0.024 Uiso 1 1 calc R U
C10B C 0.3936(3) 0.4627(5) 0.44212(16) 0.0282(10) Uani 1 1 d . .
H10B H 0.3784 0.4633 0.4085 0.034 Uiso 1 1 calc R U
C10C C 0.6074(3) 0.0426(4) 0.57647(15) 0.0230(8) Uani 1 1 d . .
H10C H 0.5860 0.0528 0.6089 0.028 Uiso 1 1 calc R U
C10D C 0.8694(3) 0.3576(4) 0.31670(14) 0.0203(9) Uani 1 1 d . .
H10D H 0.9262 0.3905 0.3260 0.024 Uiso 1 1 calc R U
C11A C 0.5956(3) 0.2948(4) 0.68754(14) 0.0184(8) Uani 1 1 d . .
H11A H 0.6335 0.3612 0.6712 0.022 Uiso 1 1 calc R U
C11B C 0.3775(3) 0.3374(4) 0.47050(15) 0.0208(8) Uani 1 1 d . .
H11B H 0.3514 0.2540 0.4559 0.025 Uiso 1 1 calc R U
C11C C 0.6111(3) 0.1647(4) 0.54578(14) 0.0179(8) Uani 1 1 d . .
H11C H 0.5934 0.2575 0.5576 0.021 Uiso 1 1 calc R U
C11D C 0.8405(3) 0.2165(4) 0.33060(14) 0.0192(8) Uani 1 1 d . .
H11D H 0.8783 0.1543 0.3487 0.023 Uiso 1 1 calc R U
N1A N 0.5190(2) 0.6066(3) 0.68212(12) 0.0181(7) Uani 1 1 d D .
H1A H 0.5733(13) 0.613(5) 0.6920(17) 0.027 Uiso 1 1 d D U
N1B N 0.3914(2) 0.0634(3) 0.53248(12) 0.0174(7) Uani 1 1 d D .
H1B H 0.409(3) 0.043(5) 0.5028(8) 0.026 Uiso 1 1 d D U
N1C N 0.6691(2) 0.4142(3) 0.47731(12) 0.0202(7) Uani 1 1 d D .
H1C H 0.692(3) 0.433(5) 0.5058(9) 0.030 Uiso 1 1 d D U
N1D N 0.7739(2) -0.1022(3) 0.33140(12) 0.0186(7) Uani 1 1 d D .
H1D H 0.8288(13) -0.113(5) 0.3229(18) 0.028 Uiso 1 1 d D U
N3A N 0.3898(2) 0.5047(3) 0.66493(13) 0.0147(7) Uani 1 1 d . .
N3B N 0.3556(2) 0.1972(3) 0.59755(11) 0.0146(6) Uani 1 1 d . .
N3C N 0.6147(2) 0.2811(3) 0.41633(12) 0.0151(6) Uani 1 1 d . .
N3D N 0.6411(2) -0.0118(3) 0.34801(13) 0.0144(7) Uani 1 1 d . .
Cl1 Cl 0.20519(7) 0.48821(10) 0.58987(4) 0.0201(2) Uani 1 1 d . .
Cl2 Cl 0.21558(6) 0.24886(9) 0.69847(3) 0.01686(19) Uani 1 1 d . .
Cl3 Cl 0.46731(6) 0.24859(10) 0.31794(3) 0.01758(19) Uani 1 1 d . .
Cl4 Cl 0.45880(7) -0.01587(10) 0.42304(4) 0.0191(2) Uani 1 1 d . .
Co1 Co 0.29988(3) 0.35776(5) 0.63889(2) 0.01224(11) Uani 1 1 d . .
Co2 Co 0.54962(3) 0.12868(5) 0.37588(2) 0.01262(11) Uani 1 1 d . .

loop_
_atom_site_aniso_label
_atom_site_aniso_U_11
_atom_site_aniso_U_22
_atom_site_aniso_U_33
_atom_site_aniso_U_23
_atom_site_aniso_U_13
_atom_site_aniso_U_12
C2A 0.0143(19) 0.0161(17) 0.0126(18) -0.0015(13) 0.0003(18) -0.0029(16)
C2B 0.0127(18) 0.0132(16) 0.0178(16) 0.0001(13) 0.0032(15) 0.0021(15)
C2C 0.0113(18) 0.0183(18) 0.0181(17) -0.0047(14) 0.0024(15) -0.0027(15)
C2D 0.019(2) 0.0153(17) 0.0110(18) -0.0017(13) -0.0016(18) 0.0030(16)
C4A 0.020(2) 0.0126(16) 0.0192(17) 0.0022(13) -0.0004(16) 0.0007(15)
C4B 0.020(2) 0.0147(16) 0.0173(17) 0.0038(13) 0.0018(16) 0.0036(16)
C4C 0.020(2) 0.0180(17) 0.0164(16) 0.0024(14) 0.0020(16) -0.0022(16)
C4D 0.022(2) 0.0120(16) 0.0231(18) -0.0030(14) 0.0029(17) -0.0024(16)
C5A 0.029(2) 0.0112(16) 0.025(2) 0.0017(15) 0.0005(18) -0.0029(17)
C5B 0.024(2) 0.0126(16) 0.0187(17) 0.0029(13) 0.0003(16) 0.0030(16)
C5C 0.027(2) 0.0168(18) 0.0180(18) -0.0001(14) 0.0024(18) -0.0057(17)
C5D 0.026(2) 0.0132(17) 0.025(2) -0.0008(14) 0.0042(19) 0.0025(17)
C6A 0.0142(19) 0.0151(16) 0.0121(16) -0.0030(13) -0.0028(15) -0.0016(16)
C6B 0.016(2) 0.0177(17) 0.0198(18) 0.0016(14) 0.0066(17) 0.0041(16)
C6C 0.0125(19) 0.0191(17) 0.0161(17) -0.0015(13) -0.0030(15) -0.0004(15)
C6D 0.0152(19) 0.0183(17) 0.0128(17) -0.0006(14) 0.0021(15) 0.0003(16)
C7A 0.0143(19) 0.0206(18) 0.0178(18) 0.0000(14) -0.0001(15) 0.0010(16)
C7B 0.026(2) 0.0190(18) 0.024(2) -0.0023(16) 0.0101(18) -0.0003(18)
C7C 0.026(2) 0.0216(19) 0.0187(19) -0.0067(15) -0.0051(18) 0.0037(17)
C7D 0.0141(19) 0.0223(19) 0.0161(18) -0.0005(14) 0.0006(15) -0.0019(16)
C8A 0.022(2) 0.0186(17) 0.0158(18) 0.0030(14) -0.0014(17) -0.0036(17)
C8B 0.032(3) 0.0183(19) 0.037(2) -0.0042(17) 0.013(2) -0.0032(18)
C8C 0.031(2) 0.0163(17) 0.030(2) -0.0052(16) -0.010(2) 0.0072(18)
C8D 0.020(2) 0.0176(17) 0.0197(18) 0.0047(15) 0.0000(17) 0.0057(17)
C9A 0.026(2) 0.0180(18) 0.0193(18) -0.0018(14) -0.0046(18) 0.0050(18)
C9B 0.038(3) 0.022(2) 0.035(2) 0.0139(17) 0.017(2) 0.003(2)
C9C 0.026(2) 0.0185(18) 0.025(2) 0.0061(15) -0.0084(18) -0.0029(18)
C9D 0.028(2) 0.0143(17) 0.0165(18) -0.0014(14) 0.0028(17) -0.0034(18)
C10A 0.015(2) 0.0263(19) 0.0188(18) -0.0022(15) -0.0007(16) 0.0061(16)
C10B 0.029(2) 0.031(2) 0.024(2) 0.0114(17) 0.0067(19) 0.007(2)
C10C 0.023(2) 0.0251(19) 0.0206(19) 0.0007(15) -0.0024(18) -0.0042(18)
C10D 0.018(2) 0.025(2) 0.0173(18) -0.0053(14) -0.0015(17) -0.0071(16)
C11A 0.0157(19) 0.0234(19) 0.0161(17) 0.0007(14) 0.0012(16) -0.0025(17)
C11B 0.020(2) 0.0209(18) 0.0213(19) 0.0038(15) 0.0019(17) 0.0024(17)
C11C 0.020(2) 0.0160(17) 0.0179(18) -0.0019(13) -0.0031(16) 0.0002(16)
C11D 0.017(2) 0.0221(19) 0.0186(18) -0.0003(14) -0.0016(16) 0.0029(17)
N1A 0.0162(17) 0.0173(15) 0.0209(16) 0.0004(13) -0.0041(15) -0.0036(15)
N1B 0.0211(17) 0.0153(14) 0.0158(14) -0.0019(12) 0.0030(14) 0.0022(14)
N1C 0.028(2) 0.0178(15) 0.0148(15) -0.0026(12) -0.0028(15) -0.0074(15)
N1D 0.0160(17) 0.0169(15) 0.0230(17) 0.0036(13) 0.0042(15) 0.0068(14)
N3A 0.0179(18) 0.0108(14) 0.0154(17) 0.0008(11) 0.0005(15) -0.0021(12)
N3B 0.0161(16) 0.0118(14) 0.0161(15) 0.0020(11) 0.0010(13) 0.0029(13)
N3C 0.0131(16) 0.0140(14) 0.0184(14) -0.0028(11) 0.0005(13) -0.0019(13)
N3D 0.0149(18) 0.0139(15) 0.0145(17) 0.0004(11) 0.0011(15) -0.0005(13)
Cl1 0.0230(5) 0.0216(4) 0.0157(5) 0.0014(3) -0.0023(4) 0.0087(4)
Cl2 0.0137(4) 0.0177(4) 0.0192(4) 0.0033(3) 0.0019(4) -0.0005(4)
Cl3 0.0139(4) 0.0182(4) 0.0207(4) 0.0031(3) -0.0021(4) 0.0013(4)
Cl4 0.0231(5) 0.0178(4) 0.0164(5) -0.0017(3) 0.0039(4) -0.0053(4)
Co1 0.0128(2) 0.0113(2) 0.0126(2) 0.00035(18) 0.0001(2) 0.00102(18)
Co2 0.0127(2) 0.0116(2) 0.0136(2) -0.00131(18) 0.0001(2) 0.00019(18)

loop_
_atom_type_symbol
_atom_type_description
_atom_type_scat_dispersion_real
_atom_type_scat_dispersion_imag
_atom_type_scat_source
C C 0.0033 0.0016 'International Tables Vol C Tables 4.2.6.8 and 6.1.1.4'
H H 0.0000 0.0000 'International Tables Vol C Tables 4.2.6.8 and 6.1.1.4'
N N 0.0061 0.0033 'International Tables Vol C Tables 4.2.6.8 and 6.1.1.4'
Cl Cl 0.1484 0.1585 'International Tables Vol C Tables 4.2.6.8 and 6.1.1.4'
Co Co 0.3494 0.9721 'International Tables Vol C Tables 4.2.6.8 and 6.1.1.4'

loop_
_geom_angle_atom_site_label_1
_geom_angle_atom_site_label_2
_geom_angle_atom_site_label_3
_geom_angle
N1A C2A N3A 109.1(3)
N1A C2A C6A 125.8(4)
N3A C2A C6A 125.0(3)
N3B C2B N1B 109.8(3)
N3B C2B C6B 126.9(3)
N1B C2B C6B 123.3(3)
N3C C2C N1C 109.5(3)
N3C C2C C6C 127.0(3)
N1C C2C C6C 123.5(3)
N1D C2D N3D 110.1(3)
N1D C2D C6D 124.7(4)
N3D C2D C6D 125.3(3)
C5A C4A N3A 109.2(3)
C5A C4A H4A 125.4
N3A C4A H4A 125.4
C5B C4B N3B 109.1(3)
C5B C4B H4B 125.4
N3B C4B H4B 125.4
C5C C4C N3C 109.2(3)
C5C C4C H4C 125.4
N3C C4C H4C 125.4
C5D C4D N3D 109.0(4)
C5D C4D H4D 125.5
N3D C4D H4D 125.5
C4A C5A N1A 106.5(3)
C4A C5A H5A 126.8
N1A C5A H5A 126.8
C4B C5B N1B 106.4(3)
C4B C5B H5B 126.8
N1B C5B H5B 126.8
C4C C5C N1C 106.7(3)
C4C C5C H5C 126.6
N1C C5C H5C 126.6
C4D C5D N1D 106.7(3)
C4D C5D H5D 126.7
N1D C5D H5D 126.7
C11A C6A C7A 120.4(3)
C11A C6A C2A 120.0(3)
C7A C6A C2A 119.6(3)
C7B C6B C11B 119.5(4)
C7B C6B C2B 120.5(4)
C11B C6B C2B 120.0(3)
C11C C6C C7C 119.5(3)
C11C C6C C2C 120.3(3)
C7C C6C C2C 120.2(4)
C7D C6D C11D 119.7(3)
C7D C6D C2D 119.7(3)
C11D C6D C2D 120.5(4)
C8A C7A C6A 119.6(4)
C8A C7A H7A 120.2
C6A C7A H7A 120.2
C8B C7B C6B 120.2(4)
C8B C7B H7B 119.9
C6B C7B H7B 119.9
C8C C7C C6C 119.6(4)
C8C C7C H7C 120.2
C6C C7C H7C 120.2
C6D C7D C8D 119.7(3)
C6D C7D H7D 120.1
C8D C7D H7D 120.1
C7A C8A C9A 120.1(4)
C7A C8A H8A 120.0
C9A C8A H8A 120.0
C7B C8B C9B 120.3(4)
C7B C8B H8B 119.8
C9B C8B H8B 119.8
C7C C8C C9C 120.5(4)
C7C C8C H8C 119.8
C9C C8C H8C 119.8
C9D C8D C7D 120.1(3)
C9D C8D H8D 119.9
C7D C8D H8D 119.9
C10A C9A C8A 120.3(4)
C10A C9A H9A 119.8
C8A C9A H9A 119.8
C10B C9B C8B 119.4(4)
C10B C9B H9B 120.3
C8B C9B H9B 120.3
C10C C9C C8C 119.8(4)
C10C C9C H9C 120.1
C8C C9C H9C 120.1
C10D C9D C8D 120.4(3)
C10D C9D H9D 119.8
C8D C9D H9D 119.8
C9A C10A C11A 120.3(4)
C9A C10A H10A 119.9
C11A C10A H10A 119.9
C9B C10B C11B 120.2(4)
C9B C10B H10B 119.9
C11B C10B H10B 119.9
C11C C10C C9C 120.4(4)
C11C C10C H10C 119.8
C9C C10C H10C 119.8
C9D C10D C11D 120.0(4)
C9D C10D H10D 120.0
C11D C10D H10D 120.0
C10A C11A C6A 119.3(4)
C10A C11A H11A 120.4
C6A C11A H11A 120.4
C10B C11B C6B 120.5(4)
C10B C11B H11B 119.8
C6B C11B H11B 119.8
C10C C11C C6C 120.1(4)
C10C C11C H11C 119.9
C6C C11C H11C 119.9
C6D C11D C10D 120.0(4)
C6D C11D H11D 120.0
C10D C11D H11D 120.0
C2A N1A C5A 109.0(3)
C2A N1A H1A 123(3)
C5A N1A H1A 128(3)
C2B N1B C5B 108.7(3)
C2B N1B H1B 124(3)
C5B N1B H1B 128(3)
C2C N1C C5C 108.2(3)
C2C N1C H1C 123(3)
C5C N1C H1C 128(3)
C2D N1D C5D 108.6(3)
C2D N1D H1D 129(3)
C5D N1D H1D 122(3)
C2A N3A C4A 106.2(3)
C2A N3A Co1 128.5(2)
C4A N3A Co1 123.0(3)
C2B N3B C4B 106.1(3)
C2B N3B Co1 129.1(2)
C4B N3B Co1 122.5(2)
C2C N3C C4C 106.4(3)
C2C N3C Co2 130.5(3)
C4C N3C Co2 122.3(2)
C2D N3D C4D 105.7(3)
C2D N3D Co2 127.7(2)
C4D N3D Co2 123.6(3)
N3B Co1 N3A 113.02(13)
N3B Co1 Cl2 108.16(9)
N3A Co1 Cl2 114.16(10)
N3B Co1 Cl1 108.05(9)
N3A Co1 Cl1 106.18(9)
Cl2 Co1 Cl1 106.93(4)
N3C Co2 N3D 107.77(13)
N3C Co2 Cl3 108.14(9)
N3D Co2 Cl3 114.40(10)
N3C Co2 Cl4 112.26(9)
N3D Co2 Cl4 104.73(9)
Cl3 Co2 Cl4 109.60(4)

loop_
_geom_bond_atom_site_label_1
_geom_bond_atom_site_label_2
_geom_bond_distance
C2A N1A 1.333(5)
C2A N3A 1.340(5)
C2A C6A 1.463(5)
C2B N3B 1.332(5)
C2B N1B 1.338(5)
C2B C6B 1.458(5)
C2C N3C 1.331(5)
C2C N1C 1.340(5)
C2C C6C 1.457(5)
C2D N1D 1.329(5)
C2D N3D 1.333(5)
C2D C6D 1.463(5)
C4A C5A 1.340(6)
C4A N3A 1.377(4)
C4A H4A 0.9300
C4B C5B 1.348(5)
C4B N3B 1.382(4)
C4B H4B 0.9300
C4C C5C 1.336(5)
C4C N3C 1.379(4)
C4C H4C 0.9300
C4D C5D 1.341(6)
C4D N3D 1.386(4)
C4D H4D 0.9300
C5A N1A 1.359(5)
C5A H5A 0.9300
C5B N1B 1.361(5)
C5B H5B 0.9300
C5C N1C 1.367(5)
C5C H5C 0.9300
C5D N1D 1.360(5)
C5D H5D 0.9300
C6A C11A 1.383(5)
C6A C7A 1.385(5)
C6B C7B 1.382(6)
C6B C11B 1.383(6)
C6C C11C 1.389(5)
C6C C7C 1.393(5)
C6D C7D 1.386(5)
C6D C11D 1.385(6)
C7A C8A 1.373(5)
C7A H7A 0.9300
C7B C8B 1.374(6)
C7B H7B 0.9300
C7C C8C 1.376(6)
C7C H7C 0.9300
C7D C8D 1.389(5)
C7D H7D 0.9300
C8A C9A 1.378(6)
C8A H8A 0.9300
C8B C9B 1.393(6)
C8B H8B 0.9300
C8C C9C 1.383(6)
C8C H8C 0.9300
C8D C9D 1.376(6)
C8D H8D 0.9300
C9A C10A 1.374(6)
C9A H9A 0.9300
C9B C10B 1.378(6)
C9B H9B 0.9300
C9C C10C 1.373(6)
C9C H9C 0.9300
C9D C10D 1.371(6)
C9D H9D 0.9300
C10A C11A 1.378(5)
C10A H10A 0.9300
C10B C11B 1.378(5)
C10B H10B 0.9300
C10C C11C 1.371(5)
C10C H10C 0.9300
C10D C11D 1.388(5)
C10D H10D 0.9300
C11A H11A 0.9300
C11B H11B 0.9300
C11C H11C 0.9300
C11D H11D 0.9300
N1A H1A 0.852(13)
N1B H1B 0.858(13)
N1C H1C 0.855(13)
N1D H1D 0.852(13)
N3A Co1 2.004(3)
N3B Co1 1.999(3)
N3C Co2 1.997(3)
N3D Co2 2.000(3)
Cl1 Co1 2.2548(11)
Cl2 Co1 2.2544(10)
Cl3 Co2 2.2524(10)
Cl4 Co2 2.2603(11)

loop_
_geom_hbond_atom_site_label_D
_geom_hbond_atom_site_label_H
_geom_hbond_atom_site_label_A
_geom_hbond_distance_DH
_geom_hbond_distance_HA
_geom_hbond_distance_DA
_geom_hbond_angle_DHA
_geom_hbond_site_symmetry_A
N1A H1A Cl2 0.85(2) 2.46(3) 3.229(3) 151(4) 4_565
N1B H1B Cl4 0.86(3) 2.33(3) 3.183(3) 179(6) .
N1C H1C Cl1 0.85(3) 2.37(3) 3.190(3) 161(4) 4_565
N1D H1D Cl3 0.85(2) 2.40(3) 3.184(3) 154(4) 4

_cod_database_fobs_code 2108420
